data_4118057
loop_
_publ_author_name
'Crispin Lichtenberg'
'Julien Engel'
'Thomas P. Spaniol'
'Ulli Englert'
'Gerhard Raabe'
'Jun Okuda'

_publ_contact_author_address
;
        Institute of Inorganic Chemistry
        RWTH Aachen University
        Landoltweg 1
        D-52056 Aachen
        Germany
;
_publ_contact_author_email jun.okuda@ac.rwth-aachen.de
_publ_contact_author_fax 0049-241-8092644
_publ_contact_author_name 'Jun Okuda'
_publ_contact_author_phone 0049-241-8094645
_publ_section_title
;
 Bis(allyl)zinc Revisited: Sigma versus Pi Bonding of Allyl Coordination
;
_journal_name_full 'Journal of the American Chemical Society'
_journal_page_first 9805
_journal_page_last 9811
_journal_paper_doi 10.1021/ja303480a
_journal_volume 134
_journal_year 2012
_chemical_formula_moiety 'C24 H42 Cl6 Zn6, C4 H10 O'
_chemical_formula_sum 'C28 H52 Cl6 O Zn6'
_chemical_formula_weight 1009.62
_chemical_name_systematic
;
 ?
;
_space_group_IT_number 15
_symmetry_cell_setting monoclinic
_symmetry_space_group_name_Hall '-C 2yc'
_symmetry_space_group_name_H-M 'C 1 2/c 1'
_atom_sites_solution_hydrogens geom
_atom_sites_solution_primary direct
_atom_sites_solution_secondary difmap
_audit_creation_method SHELXL-97
_cell_angle_alpha 90.00
_cell_angle_beta 111.5160(10)
_cell_angle_gamma 90.00
_cell_formula_units_Z 4
_cell_length_a 12.9741(10)
_cell_length_b 16.3265(13)
_cell_length_c 20.2437(16)
_cell_measurement_reflns_used 8733
_cell_measurement_temperature 100(2)
_cell_measurement_theta_max 30.57
_cell_measurement_theta_min 2.16
_cell_volume 3989.2(5)
_computing_cell_refinement 'Bruker SMART (2001)'
_computing_data_collection 'Bruker SMART (2001)'
_computing_data_reduction 'Bruker SAINT+ (1999)'
_computing_molecular_graphics 'ORTEP-III (Farrugia, 1999)'
_computing_structure_refinement 'SHELXL-97 (Sheldrick, 1997)'
_computing_structure_solution 'SIR-92 (Altomare 1992)'
_diffrn_ambient_temperature 100(2)
_diffrn_measured_fraction_theta_full 1.000
_diffrn_measured_fraction_theta_max 0.943
_diffrn_measurement_device_type 'CCD area detector'
_diffrn_measurement_method 'omega scans'
_diffrn_radiation_monochromator graphite
_diffrn_radiation_source microsource
_diffrn_radiation_type MoK\a
_diffrn_radiation_wavelength 0.71073
_diffrn_reflns_av_R_equivalents 0.0719
_diffrn_reflns_av_sigmaI/netI 0.0506
_diffrn_reflns_limit_h_max 18
_diffrn_reflns_limit_h_min -18
_diffrn_reflns_limit_k_max 22
_diffrn_reflns_limit_k_min -22
_diffrn_reflns_limit_l_max 29
_diffrn_reflns_limit_l_min -28
_diffrn_reflns_number 29602
_diffrn_reflns_theta_full 25.00
_diffrn_reflns_theta_max 30.88
_diffrn_reflns_theta_min 2.06
_exptl_absorpt_coefficient_mu 3.972
_exptl_absorpt_correction_T_max 0.4249
_exptl_absorpt_correction_T_min 0.3453
_exptl_absorpt_correction_type multi-scan
_exptl_absorpt_process_details 'Platon Mulabs'
_exptl_crystal_colour colourless
_exptl_crystal_density_diffrn 1.681
_exptl_crystal_description block
_exptl_crystal_F_000 2040
_exptl_crystal_size_max 0.34
_exptl_crystal_size_mid 0.34
_exptl_crystal_size_min 0.26
_refine_diff_density_max 0.746
_refine_diff_density_min -0.778
_refine_diff_density_rms 0.087
_refine_ls_extinction_method none
_refine_ls_goodness_of_fit_ref 0.929
_refine_ls_hydrogen_treatment mixed
_refine_ls_matrix_type full
_refine_ls_number_parameters 238
_refine_ls_number_reflns 5932
_refine_ls_number_restraints 0
_refine_ls_restrained_S_all 0.929
_refine_ls_R_factor_all 0.0344
_refine_ls_R_factor_gt 0.0267
_refine_ls_shift/su_max 0.001
_refine_ls_shift/su_mean 0.000
_refine_ls_structure_factor_coef Fsqd
_refine_ls_weighting_details 'calc w=1/[\s^2^(Fo^2^)+(0.0154P)^2^+0.0000P] where P=(Fo^2^+2Fc^2^)/3'
_refine_ls_weighting_scheme calc
_refine_ls_wR_factor_gt 0.0528
_refine_ls_wR_factor_ref 0.0542
_reflns_number_gt 4842
_reflns_number_total 5932
_reflns_threshold_expression >2sigma(I)
_cod_data_source_file ja303480a_si_001_3.cif
_cod_data_source_block 2
_cod_original_sg_symbol_H-M 'C 2/c'
_cod_database_code 4118057

loop_
_symmetry_equiv_pos_as_xyz
'x, y, z'
'-x, y, -z+1/2'
'x+1/2, y+1/2, z'
'-x+1/2, y+1/2, -z+1/2'
'-x, -y, -z'
'x, -y, z-1/2'
'-x+1/2, -y+1/2, -z'
'x+1/2, -y+1/2, z-1/2'

loop_
_atom_site_label
_atom_site_type_symbol
_atom_site_fract_x
_atom_site_fract_y
_atom_site_fract_z
_atom_site_U_iso_or_equiv
_atom_site_adp_type
_atom_site_occupancy
_atom_site_symmetry_multiplicity
_atom_site_calc_flag
_atom_site_refinement_flags
Zn1 Zn -0.302552(19) 0.023714(13) -0.031068(11) 0.01694(6) Uani 1 1 d .
Zn2 Zn -0.084459(18) 0.133548(13) 0.103594(12) 0.01730(6) Uani 1 1 d .
Zn3 Zn 0.204229(18) 0.104884(13) 0.138531(11) 0.01669(6) Uani 1 1 d .
O1 O 0.5000 0.24906(12) 0.2500 0.0272(5) Uani 1 2 d S
Cl1 Cl -0.20360(4) -0.09870(3) -0.02378(3) 0.02509(12) Uani 1 1 d .
Cl2 Cl -0.17006(4) 0.12744(3) -0.01862(3) 0.02466(11) Uani 1 1 d .
Cl3 Cl 0.05059(4) 0.03209(3) 0.13983(3) 0.02191(11) Uani 1 1 d .
C1 C -0.35306(17) 0.03817(14) 0.05413(11) 0.0213(4) Uani 1 1 d .
H1A H -0.3948(17) -0.0097(12) 0.0504(10) 0.021(6) Uiso 1 1 d .
H1B H -0.3938(17) 0.0872(13) 0.0431(11) 0.027(6) Uiso 1 1 d .
C2 C -0.25859(16) 0.04160(12) 0.11795(10) 0.0190(4) Uani 1 1 d .
C3 C -0.20712(18) 0.11326(13) 0.14936(11) 0.0213(4) Uani 1 1 d .
H3A H -0.2472(17) 0.1620(13) 0.1369(10) 0.022(6) Uiso 1 1 d .
H3B H -0.1583(17) 0.1111(12) 0.1940(11) 0.021(6) Uiso 1 1 d .
C4 C -0.20831(17) -0.03842(12) 0.15171(10) 0.0246(5) Uani 1 1 d .
H4A H -0.1420 -0.0276 0.1938 0.037 Uiso 1 1 calc R
H4B H -0.1879 -0.0709 0.1176 0.037 Uiso 1 1 calc R
H4C H -0.2623 -0.0688 0.1656 0.037 Uiso 1 1 calc R
C5 C -0.00988(19) 0.24587(12) 0.13792(12) 0.0241(5) Uani 1 1 d .
H5A H 0.0024(17) 0.2463(13) 0.1879(11) 0.027(6) Uiso 1 1 d .
H5B H -0.0682(17) 0.2779(12) 0.1122(10) 0.022(6) Uiso 1 1 d .
C6 C 0.08741(18) 0.25193(11) 0.12159(10) 0.0203(4) Uani 1 1 d .
C7 C 0.19157(18) 0.22960(12) 0.16771(12) 0.0222(4) Uani 1 1 d .
H7A H 0.2055(17) 0.2236(13) 0.2181(11) 0.032(6) Uiso 1 1 d .
H7B H 0.2481(17) 0.2474(12) 0.1559(10) 0.020(6) Uiso 1 1 d .
C8 C 0.0745(2) 0.28272(13) 0.04915(11) 0.0315(5) Uani 1 1 d .
H8A H 0.0653 0.3423 0.0476 0.047 Uiso 1 1 calc R
H8B H 0.0093 0.2573 0.0136 0.047 Uiso 1 1 calc R
H8C H 0.1407 0.2686 0.0390 0.047 Uiso 1 1 calc R
C9 C 0.35013(17) 0.05564(13) 0.20931(11) 0.0188(4) Uani 1 1 d .
H9A H 0.3287(16) 0.0494(11) 0.2443(10) 0.017(5) Uiso 1 1 d .
H9B H 0.3956(18) 0.0984(13) 0.2112(11) 0.028(6) Uiso 1 1 d .
C10 C 0.36891(15) -0.01873(11) 0.18076(10) 0.0164(4) Uani 1 1 d .
C11 C 0.42536(16) -0.02504(13) 0.13360(10) 0.0176(4) Uani 1 1 d .
H11A H 0.4644(16) 0.0169(11) 0.1312(10) 0.015(5) Uiso 1 1 d .
H11B H 0.4500(17) -0.0772(13) 0.1286(11) 0.026(6) Uiso 1 1 d .
C12 C 0.32319(16) -0.09547(12) 0.20090(10) 0.0210(4) Uani 1 1 d .
H12A H 0.3173 -0.1384 0.1659 0.031 Uiso 1 1 calc R
H12B H 0.2497 -0.0842 0.2020 0.031 Uiso 1 1 calc R
H12C H 0.3728 -0.1138 0.2479 0.031 Uiso 1 1 calc R
C13 C 0.4770(2) 0.29504(14) 0.30167(12) 0.0360(6) Uani 1 1 d .
H13A H 0.4087 0.3274 0.2786 0.043 Uiso 1 1 calc R
H13B H 0.5386 0.3337 0.3244 0.043 Uiso 1 1 calc R
C14 C 0.4627(2) 0.24183(19) 0.35599(13) 0.0558(8) Uani 1 1 d .
H14A H 0.4404 0.2749 0.3889 0.084 Uiso 1 1 calc R
H14B H 0.5328 0.2140 0.3822 0.084 Uiso 1 1 calc R
H14C H 0.4054 0.2009 0.3332 0.084 Uiso 1 1 calc R

loop_
_atom_site_aniso_label
_atom_site_aniso_U_11
_atom_site_aniso_U_22
_atom_site_aniso_U_33
_atom_site_aniso_U_23
_atom_site_aniso_U_13
_atom_site_aniso_U_12
Zn1 0.01701(12) 0.01711(11) 0.01625(11) 0.00004(9) 0.00555(9) -0.00004(9)
Zn2 0.01351(12) 0.01763(12) 0.01999(12) -0.00153(9) 0.00522(9) 0.00043(9)
Zn3 0.01373(12) 0.01577(11) 0.02022(12) 0.00046(9) 0.00581(9) 0.00256(9)
O1 0.0354(13) 0.0262(11) 0.0287(11) 0.000 0.0220(10) 0.000
Cl1 0.0328(3) 0.0234(3) 0.0199(2) 0.00437(19) 0.0108(2) 0.0116(2)
Cl2 0.0241(3) 0.0301(3) 0.0182(2) 0.0009(2) 0.0060(2) -0.0110(2)
Cl3 0.0154(2) 0.0155(2) 0.0341(3) 0.0025(2) 0.0083(2) 0.00114(18)
C1 0.0160(11) 0.0239(11) 0.0257(11) 0.0010(9) 0.0097(9) 0.0002(9)
C2 0.0180(10) 0.0256(11) 0.0201(10) 0.0019(8) 0.0149(8) 0.0043(8)
C3 0.0180(11) 0.0276(12) 0.0197(10) -0.0018(9) 0.0084(9) 0.0030(9)
C4 0.0278(12) 0.0271(11) 0.0210(10) 0.0067(8) 0.0113(9) 0.0025(9)
C5 0.0229(12) 0.0179(10) 0.0290(12) -0.0065(9) 0.0065(10) 0.0039(9)
C6 0.0294(11) 0.0070(9) 0.0230(10) -0.0049(7) 0.0079(9) -0.0026(8)
C7 0.0242(12) 0.0156(10) 0.0272(12) -0.0036(8) 0.0100(10) -0.0026(9)
C8 0.0422(14) 0.0181(11) 0.0313(12) 0.0045(9) 0.0101(11) 0.0008(10)
C9 0.0159(10) 0.0216(11) 0.0177(10) -0.0006(8) 0.0048(8) 0.0007(8)
C10 0.0098(9) 0.0201(10) 0.0147(9) 0.0020(7) -0.0010(7) 0.0044(8)
C11 0.0132(10) 0.0165(10) 0.0225(10) -0.0010(8) 0.0060(8) 0.0000(8)
C12 0.0222(11) 0.0230(10) 0.0173(10) 0.0021(8) 0.0068(8) 0.0016(9)
C13 0.0418(15) 0.0337(13) 0.0386(13) -0.0123(11) 0.0218(12) -0.0046(11)
C14 0.0580(19) 0.085(2) 0.0348(14) -0.0071(15) 0.0287(14) -0.0036(17)

loop_
_atom_type_symbol
_atom_type_description
_atom_type_scat_dispersion_real
_atom_type_scat_dispersion_imag
_atom_type_scat_source
C C 0.0033 0.0016 'International Tables Vol C Tables 4.2.6.8 and 6.1.1.4'
H H 0.0000 0.0000 'International Tables Vol C Tables 4.2.6.8 and 6.1.1.4'
Cl Cl 0.1484 0.1585 'International Tables Vol C Tables 4.2.6.8 and 6.1.1.4'
O O 0.0106 0.0060 'International Tables Vol C Tables 4.2.6.8 and 6.1.1.4'
Zn Zn 0.2839 1.4301 'International Tables Vol C Tables 4.2.6.8 and 6.1.1.4'

loop_
_geom_angle_atom_site_label_1
_geom_angle_atom_site_label_2
_geom_angle_atom_site_label_3
_geom_angle
_geom_angle_site_symmetry_1
_geom_angle_site_symmetry_3
C1 Zn1 C11 117.66(8) . 5
C1 Zn1 Cl1 112.15(6) . .
C11 Zn1 Cl1 105.63(6) 5 .
C1 Zn1 Cl2 105.65(6) . .
C11 Zn1 Cl2 110.89(6) 5 .
Cl1 Zn1 Cl2 104.11(2) . .
C5 Zn2 C3 108.77(8) . .
C5 Zn2 Cl2 112.28(7) . .
C3 Zn2 Cl2 108.34(6) . .
C5 Zn2 Cl3 108.64(6) . .
C3 Zn2 Cl3 110.30(6) . .
Cl2 Zn2 Cl3 108.50(2) . .
C9 Zn3 C7 108.72(8) . .
C9 Zn3 Cl1 110.00(6) . 5
C7 Zn3 Cl1 110.15(6) . 5
C9 Zn3 Cl3 111.27(6) . .
C7 Zn3 Cl3 109.22(6) . .
Cl1 Zn3 Cl3 107.46(2) 5 .
C13 O1 C13 115.4(2) . 2_655
Zn3 Cl1 Zn1 99.945(19) 5 .
Zn2 Cl2 Zn1 100.980(19) . .
Zn2 Cl3 Zn3 100.48(2) . .
C2 C1 Zn1 109.35(13) . .
C2 C1 H1A 112.7(12) . .
Zn1 C1 H1A 100.9(12) . .
C2 C1 H1B 113.9(13) . .
Zn1 C1 H1B 102.8(12) . .
H1A C1 H1B 115.6(17) . .
C3 C2 C1 124.3(2) . .
C3 C2 C4 118.01(19) . .
C1 C2 C4 117.67(19) . .
C2 C3 Zn2 104.03(13) . .
C2 C3 H3A 118.1(12) . .
Zn2 C3 H3A 100.4(12) . .
C2 C3 H3B 118.4(13) . .
Zn2 C3 H3B 94.6(13) . .
H3A C3 H3B 115.1(17) . .
C2 C4 H4A 109.5 . .
C2 C4 H4B 109.5 . .
H4A C4 H4B 109.5 . .
C2 C4 H4C 109.5 . .
H4A C4 H4C 109.5 . .
H4B C4 H4C 109.5 . .
C6 C5 Zn2 109.22(13) . .
C6 C5 H5A 115.1(12) . .
Zn2 C5 H5A 103.6(13) . .
C6 C5 H5B 116.8(13) . .
Zn2 C5 H5B 97.4(13) . .
H5A C5 H5B 112.2(17) . .
C7 C6 C5 123.86(19) . .
C7 C6 C8 118.7(2) . .
C5 C6 C8 117.43(19) . .
C6 C7 Zn3 102.68(13) . .
C6 C7 H7A 119.7(12) . .
Zn3 C7 H7A 100.9(12) . .
C6 C7 H7B 115.2(13) . .
Zn3 C7 H7B 94.6(13) . .
H7A C7 H7B 117.1(18) . .
C6 C8 H8A 109.5 . .
C6 C8 H8B 109.5 . .
H8A C8 H8B 109.5 . .
C6 C8 H8C 109.5 . .
H8A C8 H8C 109.5 . .
H8B C8 H8C 109.5 . .
C10 C9 Zn3 107.66(13) . .
C10 C9 H9A 113.3(13) . .
Zn3 C9 H9A 97.3(13) . .
C10 C9 H9B 118.4(14) . .
Zn3 C9 H9B 98.4(13) . .
H9A C9 H9B 117.4(18) . .
C9 C10 C11 123.78(19) . .
C9 C10 C12 117.61(18) . .
C11 C10 C12 118.60(17) . .
C10 C11 Zn1 105.97(13) . 5
C10 C11 H11A 116.4(13) . .
Zn1 C11 H11A 100.6(13) 5 .
C10 C11 H11B 115.3(13) . .
Zn1 C11 H11B 93.9(13) 5 .
H11A C11 H11B 119.2(18) . .
C10 C12 H12A 109.5 . .
C10 C12 H12B 109.5 . .
H12A C12 H12B 109.5 . .
C10 C12 H12C 109.5 . .
H12A C12 H12C 109.5 . .
H12B C12 H12C 109.5 . .
O1 C13 C14 111.2(2) . .
O1 C13 H13A 109.4 . .
C14 C13 H13A 109.4 . .
O1 C13 H13B 109.4 . .
C14 C13 H13B 109.4 . .
H13A C13 H13B 108.0 . .
C13 C14 H14A 109.5 . .
C13 C14 H14B 109.5 . .
H14A C14 H14B 109.5 . .
C13 C14 H14C 109.5 . .
H14A C14 H14C 109.5 . .
H14B C14 H14C 109.5 . .

loop_
_geom_bond_atom_site_label_1
_geom_bond_atom_site_label_2
_geom_bond_distance
_geom_bond_site_symmetry_2
Zn1 C1 2.071(2) .
Zn1 C11 2.103(2) 5
Zn1 Cl1 2.3507(5) .
Zn1 Cl2 2.3597(5) .
Zn2 C5 2.071(2) .
Zn2 C3 2.141(2) .
Zn2 Cl2 2.3127(6) .
Zn2 Cl3 2.3258(5) .
Zn3 C9 2.072(2) .
Zn3 C7 2.143(2) .
Zn3 Cl1 2.3222(5) 5
Zn3 Cl3 2.3292(5) .
O1 C13 1.405(2) .
O1 C13 1.405(2) 2_655
Cl1 Zn3 2.3222(5) 5
C1 C2 1.419(3) .
C1 H1A 0.94(2) .
C1 H1B 0.94(2) .
C2 C3 1.381(3) .
C2 C4 1.507(3) .
C3 H3A 0.93(2) .
C3 H3B 0.89(2) .
C4 H4A 0.9800 .
C4 H4B 0.9800 .
C4 H4C 0.9800 .
C5 C6 1.421(3) .
C5 H5A 0.96(2) .
C5 H5B 0.91(2) .
C6 C7 1.380(3) .
C6 C8 1.500(3) .
C7 H7A 0.97(2) .
C7 H7B 0.90(2) .
C8 H8A 0.9800 .
C8 H8B 0.9800 .
C8 H8C 0.9800 .
C9 C10 1.404(3) .
C9 H9A 0.86(2) .
C9 H9B 0.91(2) .
C10 C11 1.404(3) .
C10 C12 1.505(3) .
C11 Zn1 2.103(2) 5
C11 H11A 0.863(19) .
C11 H11B 0.93(2) .
C12 H12A 0.9800 .
C12 H12B 0.9800 .
C12 H12C 0.9800 .
C13 C14 1.466(3) .
C13 H13A 0.9900 .
C13 H13B 0.9900 .
C14 H14A 0.9800 .
C14 H14B 0.9800 .
C14 H14C 0.9800 .

loop_
_geom_torsion_atom_site_label_1
_geom_torsion_atom_site_label_2
_geom_torsion_atom_site_label_3
_geom_torsion_atom_site_label_4
_geom_torsion
_geom_torsion_site_symmetry_1
_geom_torsion_site_symmetry_4
C1 Zn1 Cl1 Zn3 166.44(6) . 5
C11 Zn1 Cl1 Zn3 37.06(6) 5 5
Cl2 Zn1 Cl1 Zn3 -79.82(2) . 5
C5 Zn2 Cl2 Zn1 -156.26(7) . .
C3 Zn2 Cl2 Zn1 -36.11(7) . .
Cl3 Zn2 Cl2 Zn1 83.66(2) . .
C1 Zn1 Cl2 Zn2 35.17(7) . .
C11 Zn1 Cl2 Zn2 163.71(6) 5 .
Cl1 Zn1 Cl2 Zn2 -83.13(2) . .
C5 Zn2 Cl3 Zn3 -30.52(7) . .
C3 Zn2 Cl3 Zn3 -149.66(6) . .
Cl2 Zn2 Cl3 Zn3 91.81(2) . .
C9 Zn3 Cl3 Zn2 153.49(6) . .
C7 Zn3 Cl3 Zn2 33.46(7) . .
Cl1 Zn3 Cl3 Zn2 -86.03(2) 5 .
C11 Zn1 C1 C2 -175.78(14) 5 .
Cl1 Zn1 C1 C2 61.42(16) . .
Cl2 Zn1 C1 C2 -51.38(16) . .
Zn1 C1 C2 C3 93.4(2) . .
Zn1 C1 C2 C4 -83.71(18) . .
C1 C2 C3 Zn2 -90.5(2) . .
C4 C2 C3 Zn2 86.63(18) . .
C5 Zn2 C3 C2 174.33(14) . .
Cl2 Zn2 C3 C2 52.01(15) . .
Cl3 Zn2 C3 C2 -66.62(15) . .
C3 Zn2 C5 C6 166.84(15) . .
Cl2 Zn2 C5 C6 -73.26(16) . .
Cl3 Zn2 C5 C6 46.75(17) . .
Zn2 C5 C6 C7 -92.2(2) . .
Zn2 C5 C6 C8 86.32(19) . .
C5 C6 C7 Zn3 92.84(19) . .
C8 C6 C7 Zn3 -85.70(18) . .
C9 Zn3 C7 C6 -174.20(14) . .
Cl1 Zn3 C7 C6 65.20(15) 5 .
Cl3 Zn3 C7 C6 -52.61(15) . .
C7 Zn3 C9 C10 -167.26(14) . .
Cl1 Zn3 C9 C10 -46.56(16) 5 .
Cl3 Zn3 C9 C10 72.41(15) . .
Zn3 C9 C10 C11 87.2(2) . .
Zn3 C9 C10 C12 -91.28(18) . .
C9 C10 C11 Zn1 -94.41(19) . 5
C12 C10 C11 Zn1 84.09(18) . 5
C13 O1 C13 C14 -175.6(2) 2_655 .
